data_7123416
loop_
_publ_author_name
'Witzke, Ryan J.'
'Tilley, T. Don'

_publ_section_title
;
 A two-coordinate Ni(I) silyl complex: CO2 insertion and
 oxidatively-induced silyl migrations
;
_journal_name_full 'Chemical Communications'
_journal_paper_doi 10.1039/C9CC03128F
_journal_year 2019
_chemical_formula_moiety 'C27 H67 Ni P2 Si4, B C24 F20'
_chemical_formula_sum 'C51 H67 B F20 Ni P2 Si4'
_chemical_formula_weight 1303.86
_chemical_properties_physical Air-sensitive,Moisture-sensitive
_space_group_crystal_system monoclinic
_space_group_IT_number 14
_space_group_name_Hall '-P 2ybc'
_space_group_name_H-M_alt 'P 1 21/c 1'
_symmetry_space_group_name_Hall '-P 2ybc'
_symmetry_space_group_name_H-M 'P 1 21/c 1'
_atom_sites_solution_hydrogens mixed
_atom_sites_solution_primary iterative
_audit_creation_date 2019-01-08
_audit_creation_method
;
Olex2 1.2
(compiled 2018.05.29 svn.r3508 for OlexSys, GUI svn.r5506)
;
_audit_update_record
;
2019-02-11 deposited with the CCDC.    2019-05-08 downloaded from the CCDC.
;
_cell_angle_alpha 90
_cell_angle_beta 105.410(4)
_cell_angle_gamma 90
_cell_formula_units_Z 4
_cell_length_a 12.5880(5)
_cell_length_b 27.7435(9)
_cell_length_c 17.8008(6)
_cell_measurement_reflns_used 13075
_cell_measurement_temperature 100
_cell_measurement_theta_max 28.7500
_cell_measurement_theta_min 2.9630
_cell_volume 5993.2(4)
_computing_cell_refinement 'CrysAlisPro 1.171.39.46e (Rigaku OD, 2018)'
_computing_data_collection 'CrysAlisPro 1.171.39.46e (Rigaku OD, 2018)'
_computing_data_reduction 'CrysAlisPro 1.171.39.46e (Rigaku OD, 2018)'
_computing_molecular_graphics 'Olex2 (Dolomanov et al., 2009)'
_computing_publication_material 'Olex2 (Dolomanov et al., 2009)'
_computing_structure_refinement 'ShelXL (Sheldrick, 2015)'
_computing_structure_solution 'olex2.solve (Bourhis et al., 2015)'
_diffrn_ambient_temperature 100
_diffrn_detector 'CCD plate'
_diffrn_detector_type 'Pilatus 200K'
_diffrn_measured_fraction_theta_full 0.998
_diffrn_measured_fraction_theta_max 0.998
_diffrn_measurement_details
;
List of Runs (angles in degrees, time in seconds):

  # Type    Start    End  Width  t~exp~   \w     \q     \k     \f   Frames
#--------------------------------------------------------------------------
  1  \w    -40.00 -15.00   0.50    3.50    --  -13.60 -19.00  77.00   50
  2  \w    -15.00  37.00   0.50    3.50    --  -13.60 -99.00   0.00  104
  3  \w    -15.00  30.00   0.50    3.50    --  -13.60 -99.00 120.00   90
  4  \w    -48.00  72.00   0.50    3.50    --  -13.60  38.00 -60.00  240
  5  \w     40.00  66.00   0.50    3.50    --   13.83 179.00 -30.00   52
  6  \w     42.00 103.00   0.50    3.50    --   13.83 179.00 -90.00  122
  7  \w     38.00  86.00   0.50    3.50    --   13.83 179.00 -60.00   96
  8  \w    -50.00 -24.00   0.50    3.50    --   13.83  19.00-114.00   52
  9  \w   -100.00 -50.00   0.50    3.50    --  -13.60  19.00-114.00  100
;
_diffrn_measurement_device 'four-circle diffractometer'
_diffrn_measurement_device_type 'ROD, Synergy Custom DW system, Pilatus 200K'
_diffrn_measurement_method '\w scans'
_diffrn_orient_matrix_type 'CrysAlisPro convention (1999,Acta A55,543-557)'
_diffrn_orient_matrix_UB_11 0.0493217000
_diffrn_orient_matrix_UB_12 0.0060066000
_diffrn_orient_matrix_UB_13 -0.0099516000
_diffrn_orient_matrix_UB_21 -0.0279083000
_diffrn_orient_matrix_UB_22 -0.0020601000
_diffrn_orient_matrix_UB_23 -0.0400954000
_diffrn_orient_matrix_UB_31 -0.0142823000
_diffrn_orient_matrix_UB_32 0.0247730000
_diffrn_orient_matrix_UB_33 -0.0009105000
_diffrn_radiation_monochromator mirror
_diffrn_radiation_probe x-ray
_diffrn_radiation_type MoK\a
_diffrn_radiation_wavelength 0.71073
_diffrn_reflns_av_R_equivalents 0.0844
_diffrn_reflns_av_unetI/netI 0.0879
_diffrn_reflns_Laue_measured_fraction_full 0.998
_diffrn_reflns_Laue_measured_fraction_max 0.998
_diffrn_reflns_limit_h_max 15
_diffrn_reflns_limit_h_min -15
_diffrn_reflns_limit_k_max 29
_diffrn_reflns_limit_k_min -33
_diffrn_reflns_limit_l_max 21
_diffrn_reflns_limit_l_min -17
_diffrn_reflns_number 50009
_diffrn_reflns_point_group_measured_fraction_full 0.998
_diffrn_reflns_point_group_measured_fraction_max 0.998
_diffrn_reflns_theta_full 25.242
_diffrn_reflns_theta_max 25.349
_diffrn_reflns_theta_min 2.832
_diffrn_source 'Rotating-anode X-ray tube'
_diffrn_source_type 'Rigaku (Mo) X-ray Source'
_exptl_absorpt_coefficient_mu 0.554
_exptl_absorpt_correction_T_max 1.00000
_exptl_absorpt_correction_T_min 0.79251
_exptl_absorpt_correction_type multi-scan
_exptl_absorpt_process_details
;
CrysAlisPro 1.171.39.46e (Rigaku Oxford Diffraction, 2018)
Empirical absorption correction using spherical harmonics,
 implemented in SCALE3 ABSPACK scaling algorithm.
;
_exptl_crystal_colour 'clear reddish orange'
_exptl_crystal_colour_lustre clear
_exptl_crystal_colour_modifier reddish
_exptl_crystal_colour_primary orange
_exptl_crystal_density_diffrn 1.445
_exptl_crystal_description block
_exptl_crystal_F_000 2688
_exptl_crystal_recrystallization_method 'Re-crystallisation from solvent: ortho-difluorobenzene and pentane'
_exptl_crystal_size_max 0.198
_exptl_crystal_size_mid 0.167
_exptl_crystal_size_min 0.136
_refine_diff_density_max 1.033
_refine_diff_density_min -0.367
_refine_diff_density_rms 0.079
_refine_ls_extinction_method none
_refine_ls_goodness_of_fit_ref 1.030
_refine_ls_hydrogen_treatment mixed
_refine_ls_matrix_type full
_refine_ls_number_parameters 744
_refine_ls_number_reflns 10967
_refine_ls_number_restraints 0
_refine_ls_restrained_S_all 1.030
_refine_ls_R_factor_all 0.1011
_refine_ls_R_factor_gt 0.0562
_refine_ls_shift/su_max 0.001
_refine_ls_shift/su_mean 0.000
_refine_ls_structure_factor_coef Fsqd
_refine_ls_weighting_details 'w=1/[\s^2^(Fo^2^)+(0.0631P)^2^+2.2169P] where P=(Fo^2^+2Fc^2^)/3'
_refine_ls_weighting_scheme calc
_refine_ls_wR_factor_gt 0.1202
_refine_ls_wR_factor_ref 0.1352
_reflns_Friedel_coverage 0.000
_reflns_number_gt 7188
_reflns_number_total 10967
_reflns_threshold_expression 'I > 2\s(I)'
_cod_data_source_file c9cc03128f2.cif
_cod_data_source_block rjw6042_orange
_cod_database_code 7123416
_shelx_shelxl_version_number 2014/7
_chemical_oxdiff_formula 'Ni Si P C B F H'
_shelx_space_group_comment
;
The symmetry employed for this shelxl refinement is uniquely defined
by the following loop, which should always be used as a source of
symmetry information in preference to the above space-group names.
They are only intended as comments.
;
_reflns_odcompleteness_completeness 99.78
_reflns_odcompleteness_iscentric 1
_reflns_odcompleteness_theta 25.30
_olex2_refinement_description
;
1. Fixed Uiso
 At 1.2 times of:
  All C(H,H) groups
 At 1.5 times of:
  All C(H,H,H) groups
2.a Secondary CH2 refined with riding coordinates:
 C27(H27A,H27B), C26(H26A,H26B)
2.b Idealised Me refined as rotating group:
 C8(H8A,H8B,H8C), C12(H12A,H12B,H12C), C24(H24A,H24B,H24C), C23(H23A,H23B,
 H23C), C13(H13A,H13B,H13C), C9(H9A,H9B,H9C), C25(H25A,H25B,H25C), C3(H3A,H3B,
 H3C), C16(H16A,H16B,H16C), C20(H20A,H20B,H20C), C19(H19A,H19B,H19C), C11(H11A,
 H11B,H11C), C15(H15A,H15B,H15C), C4(H4A,H4B,H4C), C21(H21A,H21B,H21C),
 C17(H17A,H17B,H17C), C7(H7A,H7B,H7C), C2(H2A,H2B,H2C), C6(H6A,H6B,H6C), C5(H5A,
 H5B,H5C)
;
_olex2_submission_special_instructions 'No special instructions were received'
_oxdiff_exptl_absorpt_empirical_details
;
Empirical correction (ABSPACK) includes:
- Absorption correction using spherical harmonics
- Frame scaling
;
_oxdiff_exptl_absorpt_empirical_full_max 2.568
_oxdiff_exptl_absorpt_empirical_full_min 0.415

loop_
_space_group_symop_operation_xyz
'x, y, z'
'-x, y+1/2, -z+1/2'
'-x, -y, -z'
'x, -y-1/2, z-1/2'

loop_
_atom_site_label
_atom_site_type_symbol
_atom_site_fract_x
_atom_site_fract_y
_atom_site_fract_z
_atom_site_U_iso_or_equiv
_atom_site_adp_type
_atom_site_occupancy
_atom_site_site_symmetry_order
_atom_site_calc_flag
_atom_site_refinement_flags_posn
Ni1 Ni 0.89987(4) 0.43807(2) 0.76796(3) 0.02736(15) Uani 1 1 d .
P1 P 0.83678(8) 0.36145(3) 0.74926(5) 0.0226(2) Uani 1 1 d .
P2 P 0.77897(8) 0.46427(3) 0.66620(5) 0.0230(2) Uani 1 1 d .
Si2 Si 1.16284(8) 0.53582(4) 0.79626(6) 0.0266(3) Uani 1 1 d .
Si4 Si 1.14547(9) 0.62012(4) 0.79089(6) 0.0281(3) Uani 1 1 d .
Si1 Si 1.00432(10) 0.50082(4) 0.82047(6) 0.0363(3) Uani 1 1 d .
Si3 Si 1.31051(11) 0.51239(5) 0.90128(7) 0.0473(4) Uani 1 1 d .
F1 F 0.15979(15) 0.27467(7) 0.44890(11) 0.0264(5) Uani 1 1 d .
F5 F 0.48155(15) 0.36276(7) 0.56955(11) 0.0256(5) Uani 1 1 d .
F15 F 0.51821(16) 0.27078(7) 0.62939(11) 0.0291(5) Uani 1 1 d .
F6 F 0.44763(15) 0.36438(7) 0.40548(12) 0.0269(5) Uani 1 1 d .
F4 F 0.36309(17) 0.42233(7) 0.62901(12) 0.0306(5) Uani 1 1 d .
F16 F 0.23100(16) 0.33408(7) 0.34584(11) 0.0272(5) Uani 1 1 d .
F2 F 0.04039(16) 0.33826(8) 0.50448(12) 0.0341(5) Uani 1 1 d .
F10 F 0.61790(16) 0.22082(7) 0.52327(12) 0.0310(5) Uani 1 1 d .
F11 F 0.26271(17) 0.17942(7) 0.43873(12) 0.0351(6) Uani 1 1 d .
F3 F 0.13992(17) 0.41300(8) 0.59487(12) 0.0356(6) Uani 1 1 d .
F20 F 0.44773(17) 0.19224(7) 0.38525(12) 0.0350(6) Uani 1 1 d .
F9 F 0.80615(16) 0.25027(8) 0.49967(12) 0.0357(6) Uani 1 1 d .
F7 F 0.63835(17) 0.39380(7) 0.38579(13) 0.0369(6) Uani 1 1 d .
F8 F 0.82049(17) 0.33636(8) 0.42977(13) 0.0394(6) Uani 1 1 d .
F14 F 0.51188(18) 0.20394(8) 0.73543(12) 0.0398(6) Uani 1 1 d .
F17 F 0.15955(18) 0.31368(8) 0.19666(12) 0.0414(6) Uani 1 1 d .
F18 F 0.22411(19) 0.23179(9) 0.13802(12) 0.0497(7) Uani 1 1 d .
F13 F 0.3873(2) 0.12313(8) 0.69444(15) 0.0529(7) Uani 1 1 d .
F19 F 0.3697(2) 0.17144(9) 0.23439(14) 0.0526(7) Uani 1 1 d .
F12 F 0.2624(2) 0.11292(8) 0.54420(15) 0.0546(7) Uani 1 1 d .
C28 C 0.3271(3) 0.31585(12) 0.50264(18) 0.0166(8) Uani 1 1 d .
C33 C 0.3722(3) 0.35447(12) 0.55042(19) 0.0184(8) Uani 1 1 d .
C29 C 0.2136(3) 0.31219(12) 0.49072(19) 0.0201(8) Uani 1 1 d .
C32 C 0.3121(3) 0.38654(12) 0.5817(2) 0.0220(8) Uani 1 1 d .
C30 C 0.1494(3) 0.34414(13) 0.51889(19) 0.0215(8) Uani 1 1 d .
C35 C 0.5349(3) 0.33465(12) 0.43170(19) 0.0201(8) Uani 1 1 d .
C34 C 0.5210(3) 0.29164(12) 0.46727(18) 0.0181(8) Uani 1 1 d .
C46 C 0.3401(3) 0.26296(12) 0.37525(19) 0.0197(8) Uani 1 1 d .
C45 C 0.4538(3) 0.23146(13) 0.6052(2) 0.0234(8) Uani 1 1 d .
C37 C 0.7248(3) 0.32232(14) 0.4428(2) 0.0258(9) Uani 1 1 d .
C36 C 0.6316(3) 0.35090(13) 0.4199(2) 0.0255(9) Uani 1 1 d .
C48 C 0.2295(3) 0.28267(15) 0.2443(2) 0.0297(9) Uani 1 1 d .
C40 C 0.3942(3) 0.22829(13) 0.5275(2) 0.0214(8) Uani 1 1 d .
C39 C 0.6175(3) 0.26454(13) 0.48878(19) 0.0212(8) Uani 1 1 d .
C47 C 0.2681(3) 0.29256(13) 0.32281(19) 0.0217(8) Uani 1 1 d .
C51 C 0.3734(3) 0.22312(14) 0.3410(2) 0.0280(9) Uani 1 1 d .
C38 C 0.7163(3) 0.27906(13) 0.4777(2) 0.0249(9) Uani 1 1 d .
C31 C 0.2001(3) 0.38183(13) 0.5651(2) 0.0244(9) Uani 1 1 d .
C44 C 0.4532(3) 0.19724(14) 0.6612(2) 0.0286(9) Uani 1 1 d .
C22 C 0.8267(3) 0.48218(13) 0.5786(2) 0.0290(9) Uani 1 1 d .
C41 C 0.3294(3) 0.18725(13) 0.5112(2) 0.0273(9) Uani 1 1 d .
C49 C 0.2621(3) 0.24211(15) 0.2142(2) 0.0329(10) Uani 1 1 d .
C27 C 0.7430(3) 0.36348(13) 0.6507(2) 0.0289(9) Uani 1 1 d .
H27A H 0.7840 0.3560 0.6131 0.035 Uiso 1 1 calc R
H27B H 0.6865 0.3391 0.6462 0.035 Uiso 1 1 calc R
C50 C 0.3361(3) 0.21157(15) 0.2629(2) 0.0330(10) Uani 1 1 d .
C43 C 0.3894(3) 0.15707(14) 0.6402(2) 0.0349(10) Uani 1 1 d .
C26 C 0.6887(3) 0.41229(13) 0.6317(2) 0.0270(9) Uani 1 1 d .
H26A H 0.6267 0.4140 0.6544 0.032 Uiso 1 1 calc R
H26B H 0.6598 0.4148 0.5756 0.032 Uiso 1 1 calc R
C42 C 0.3265(3) 0.15206(14) 0.5649(2) 0.0331(10) Uani 1 1 d .
C10 C 0.7534(3) 0.33784(14) 0.8143(2) 0.0323(10) Uani 1 1 d .
C8 C 1.0306(3) 0.63768(14) 0.7053(2) 0.0352(10) Uani 1 1 d .
H8A H 1.0436 0.6245 0.6587 0.053 Uiso 1 1 calc GR
H8B H 1.0268 0.6722 0.7013 0.053 Uiso 1 1 calc GR
H8C H 0.9623 0.6254 0.7119 0.053 Uiso 1 1 calc GR
C12 C 0.7283(3) 0.28374(13) 0.8057(2) 0.0373(11) Uani 1 1 d .
H12A H 0.6982 0.2761 0.7516 0.056 Uiso 1 1 calc GR
H12B H 0.6760 0.2755 0.8342 0.056 Uiso 1 1 calc GR
H12C H 0.7950 0.2658 0.8258 0.056 Uiso 1 1 calc GR
C24 C 0.7340(3) 0.49987(15) 0.5098(2) 0.0369(10) Uani 1 1 d .
H24A H 0.6768 0.4760 0.4970 0.055 Uiso 1 1 calc GR
H24B H 0.7626 0.5052 0.4656 0.055 Uiso 1 1 calc GR
H24C H 0.7045 0.5295 0.5236 0.055 Uiso 1 1 calc GR
C14 C 0.9478(3) 0.31799(15) 0.7429(2) 0.0364(10) Uani 1 1 d .
C18 C 0.6834(4) 0.51157(14) 0.6871(3) 0.0394(11) Uani 1 1 d .
C23 C 0.8744(4) 0.43642(16) 0.5512(2) 0.0437(11) Uani 1 1 d .
H23A H 0.9334 0.4243 0.5928 0.066 Uiso 1 1 calc GR
H23B H 0.9018 0.4440 0.5072 0.066 Uiso 1 1 calc GR
H23C H 0.8177 0.4124 0.5366 0.066 Uiso 1 1 calc GR
C13 C 0.8120(4) 0.34988(16) 0.8987(2) 0.0498(12) Uani 1 1 d .
H13A H 0.8821 0.3339 0.9132 0.075 Uiso 1 1 calc GR
H13B H 0.7679 0.3392 0.9320 0.075 Uiso 1 1 calc GR
H13C H 0.8228 0.3841 0.9040 0.075 Uiso 1 1 calc GR
C9 C 1.2767(3) 0.64612(16) 0.7773(3) 0.0482(12) Uani 1 1 d .
H9A H 1.3327 0.6451 0.8259 0.072 Uiso 1 1 calc GR
H9B H 1.2644 0.6789 0.7600 0.072 Uiso 1 1 calc GR
H9C H 1.3001 0.6276 0.7390 0.072 Uiso 1 1 calc GR
C25 C 0.9174(4) 0.51961(18) 0.5984(3) 0.0568(14) Uani 1 1 d .
H25A H 0.8893 0.5488 0.6148 0.085 Uiso 1 1 calc GR
H25B H 0.9432 0.5260 0.5532 0.085 Uiso 1 1 calc GR
H25C H 0.9773 0.5078 0.6396 0.085 Uiso 1 1 calc GR
C3 C 1.2015(4) 0.51498(16) 0.7060(2) 0.0463(12) Uani 1 1 d .
H3A H 1.1541 0.5301 0.6609 0.070 Uiso 1 1 calc GR
H3B H 1.1934 0.4806 0.7013 0.070 Uiso 1 1 calc GR
H3C H 1.2767 0.5236 0.7100 0.070 Uiso 1 1 calc GR
B1 B 0.3959(3) 0.27449(14) 0.4686(2) 0.0196(9) Uani 1 1 d .
C16 C 1.0170(4) 0.30338(17) 0.8237(3) 0.0509(13) Uani 1 1 d .
H16A H 1.0443 0.3318 0.8535 0.076 Uiso 1 1 calc GR
H16B H 1.0778 0.2839 0.8188 0.076 Uiso 1 1 calc GR
H16C H 0.9723 0.2853 0.8498 0.076 Uiso 1 1 calc GR
C20 C 0.6662(4) 0.50013(16) 0.7673(3) 0.0516(13) Uani 1 1 d .
H20A H 0.6232 0.4713 0.7640 0.077 Uiso 1 1 calc GR
H20B H 0.6283 0.5264 0.7838 0.077 Uiso 1 1 calc GR
H20C H 0.7365 0.4955 0.8042 0.077 Uiso 1 1 calc GR
C19 C 0.5697(4) 0.51246(16) 0.6274(3) 0.0537(13) Uani 1 1 d .
H19A H 0.5781 0.5216 0.5773 0.081 Uiso 1 1 calc GR
H19B H 0.5231 0.5353 0.6437 0.081 Uiso 1 1 calc GR
H19C H 0.5370 0.4810 0.6241 0.081 Uiso 1 1 calc GR
C11 C 0.6420(4) 0.36397(16) 0.7937(3) 0.0520(13) Uani 1 1 d .
H11A H 0.6540 0.3982 0.7953 0.078 Uiso 1 1 calc GR
H11B H 0.6018 0.3554 0.8307 0.078 Uiso 1 1 calc GR
H11C H 0.6004 0.3547 0.7424 0.078 Uiso 1 1 calc GR
C15 C 0.9055(4) 0.27262(16) 0.6963(3) 0.0538(14) Uani 1 1 d .
H15A H 0.8604 0.2546 0.7222 0.081 Uiso 1 1 calc GR
H15B H 0.9668 0.2532 0.6923 0.081 Uiso 1 1 calc GR
H15C H 0.8626 0.2815 0.6451 0.081 Uiso 1 1 calc GR
C4 C 1.2745(4) 0.51640(17) 0.9966(2) 0.0573(14) Uani 1 1 d .
H4A H 1.2460 0.5479 1.0020 0.086 Uiso 1 1 calc GR
H4B H 1.3393 0.5107 1.0384 0.086 Uiso 1 1 calc GR
H4C H 1.2198 0.4926 0.9981 0.086 Uiso 1 1 calc GR
C21 C 0.7377(4) 0.56141(14) 0.6907(3) 0.0516(13) Uani 1 1 d .
H21A H 0.8120 0.5597 0.7229 0.077 Uiso 1 1 calc GR
H21B H 0.6968 0.5843 0.7123 0.077 Uiso 1 1 calc GR
H21C H 0.7381 0.5713 0.6391 0.077 Uiso 1 1 calc GR
C17 C 1.0217(4) 0.34557(18) 0.7015(3) 0.0553(13) Uani 1 1 d .
H17A H 0.9812 0.3523 0.6488 0.083 Uiso 1 1 calc GR
H17B H 1.0851 0.3264 0.7015 0.083 Uiso 1 1 calc GR
H17C H 1.0450 0.3753 0.7284 0.083 Uiso 1 1 calc GR
C1 C 1.0368(6) 0.4416(2) 0.8753(3) 0.071(2) Uani 1 1 d .
C7 C 1.1246(4) 0.64473(15) 0.8834(3) 0.0517(13) Uani 1 1 d .
H7A H 1.0503 0.6385 0.8853 0.078 Uiso 1 1 calc GR
H7B H 1.1377 0.6789 0.8855 0.078 Uiso 1 1 calc GR
H7C H 1.1750 0.6295 0.9269 0.078 Uiso 1 1 calc GR
C2 C 0.9467(4) 0.5431(2) 0.8826(3) 0.0698(17) Uani 1 1 d .
H2A H 0.9116 0.5699 0.8516 0.105 Uiso 1 1 calc GR
H2B H 1.0055 0.5547 0.9249 0.105 Uiso 1 1 calc GR
H2C H 0.8938 0.5263 0.9030 0.105 Uiso 1 1 calc GR
C6 C 1.3521(5) 0.4492(2) 0.8843(3) 0.0802(18) Uani 1 1 d .
H6A H 1.2905 0.4279 0.8796 0.120 Uiso 1 1 calc GR
H6B H 1.4117 0.4392 0.9273 0.120 Uiso 1 1 calc GR
H6C H 1.3754 0.4481 0.8371 0.120 Uiso 1 1 calc GR
C5 C 1.4287(4) 0.5533(2) 0.9044(4) 0.088(2) Uani 1 1 d .
H5A H 1.4410 0.5552 0.8535 0.132 Uiso 1 1 calc GR
H5B H 1.4936 0.5410 0.9407 0.132 Uiso 1 1 calc GR
H5C H 1.4124 0.5849 0.9206 0.132 Uiso 1 1 calc GR
H1A H 0.989(4) 0.4141(18) 0.851(3) 0.068(15) Uiso 1 1 d .
H1B H 1.027(7) 0.450(3) 0.935(5) 0.18(4) Uiso 1 1 d .
H1C H 1.113(7) 0.427(3) 0.868(5) 0.16(4) Uiso 1 1 d .

loop_
_atom_site_aniso_label
_atom_site_aniso_U_11
_atom_site_aniso_U_22
_atom_site_aniso_U_33
_atom_site_aniso_U_23
_atom_site_aniso_U_13
_atom_site_aniso_U_12
Ni1 0.0314(3) 0.0277(3) 0.0200(3) 0.0003(2) 0.0017(2) -0.0140(2)
P1 0.0252(5) 0.0211(6) 0.0207(5) 0.0014(4) 0.0046(4) -0.0004(4)
P2 0.0246(5) 0.0176(5) 0.0279(5) 0.0011(4) 0.0091(4) -0.0020(4)
Si2 0.0254(6) 0.0280(6) 0.0253(6) -0.0024(5) 0.0044(4) -0.0027(5)
Si4 0.0271(6) 0.0265(6) 0.0288(6) -0.0028(5) 0.0039(4) -0.0076(5)
Si1 0.0451(7) 0.0343(7) 0.0296(6) -0.0075(5) 0.0099(5) -0.0230(6)
Si3 0.0394(7) 0.0535(9) 0.0420(8) 0.0098(6) -0.0016(6) 0.0077(6)
F1 0.0206(11) 0.0305(12) 0.0266(11) -0.0065(9) 0.0036(9) -0.0089(9)
F5 0.0163(11) 0.0294(12) 0.0295(12) -0.0107(9) 0.0034(8) -0.0053(9)
F15 0.0292(12) 0.0329(13) 0.0211(11) 0.0010(9) -0.0002(9) 0.0006(10)
F6 0.0196(11) 0.0250(12) 0.0367(12) 0.0084(9) 0.0087(9) 0.0032(9)
F4 0.0352(13) 0.0236(12) 0.0330(12) -0.0115(9) 0.0088(10) -0.0045(10)
F16 0.0252(11) 0.0320(13) 0.0221(11) 0.0024(9) 0.0021(9) 0.0011(9)
F2 0.0158(11) 0.0462(14) 0.0413(13) -0.0035(10) 0.0095(9) 0.0006(10)
F10 0.0284(12) 0.0280(13) 0.0381(13) 0.0080(10) 0.0115(10) 0.0096(10)
F11 0.0388(13) 0.0278(13) 0.0381(13) -0.0059(10) 0.0091(10) -0.0142(10)
F3 0.0344(13) 0.0315(13) 0.0461(14) -0.0041(10) 0.0199(11) 0.0060(10)
F20 0.0384(13) 0.0291(13) 0.0400(13) -0.0125(10) 0.0149(11) 0.0039(10)
F9 0.0200(11) 0.0478(15) 0.0390(13) 0.0019(11) 0.0072(10) 0.0132(10)
F7 0.0337(13) 0.0278(13) 0.0547(15) 0.0072(11) 0.0212(11) -0.0036(10)
F8 0.0197(12) 0.0514(16) 0.0508(15) -0.0024(11) 0.0157(10) -0.0077(11)
F14 0.0386(14) 0.0516(15) 0.0296(13) 0.0146(11) 0.0097(10) 0.0189(11)
F17 0.0357(13) 0.0623(16) 0.0206(12) 0.0055(11) -0.0027(10) -0.0072(12)
F18 0.0527(16) 0.0764(18) 0.0212(12) -0.0206(11) 0.0119(11) -0.0272(13)
F13 0.0760(19) 0.0353(15) 0.0569(17) 0.0265(12) 0.0343(14) 0.0133(13)
F19 0.0619(17) 0.0566(17) 0.0443(15) -0.0311(13) 0.0231(13) -0.0093(13)
F12 0.0730(19) 0.0260(14) 0.0719(19) 0.0037(12) 0.0315(15) -0.0175(13)
C28 0.0163(18) 0.018(2) 0.0140(17) 0.0058(14) 0.0017(13) 0.0017(15)
C33 0.0183(19) 0.018(2) 0.0178(18) 0.0015(15) 0.0030(14) 0.0025(15)
C29 0.0206(19) 0.021(2) 0.0166(18) 0.0033(15) 0.0015(14) -0.0024(16)
C32 0.028(2) 0.015(2) 0.0214(19) 0.0005(15) 0.0044(15) -0.0018(16)
C30 0.0137(18) 0.029(2) 0.0206(19) 0.0053(16) 0.0028(14) 0.0048(16)
C35 0.0148(18) 0.020(2) 0.025(2) -0.0054(16) 0.0043(15) 0.0020(15)
C34 0.0178(18) 0.019(2) 0.0173(18) -0.0055(15) 0.0044(14) -0.0007(15)
C46 0.0169(18) 0.022(2) 0.0218(19) -0.0063(15) 0.0086(14) -0.0084(15)
C45 0.021(2) 0.018(2) 0.033(2) 0.0006(17) 0.0098(16) 0.0050(16)
C37 0.0154(19) 0.034(2) 0.029(2) -0.0078(18) 0.0071(15) -0.0056(17)
C36 0.026(2) 0.026(2) 0.025(2) -0.0028(17) 0.0081(16) -0.0037(17)
C48 0.026(2) 0.038(3) 0.024(2) 0.0015(18) 0.0056(16) -0.0108(19)
C40 0.0199(19) 0.021(2) 0.026(2) 0.0018(15) 0.0118(15) 0.0046(16)
C39 0.024(2) 0.022(2) 0.0174(18) -0.0003(15) 0.0051(15) 0.0028(16)
C47 0.0187(19) 0.027(2) 0.0191(19) -0.0045(16) 0.0041(14) -0.0102(17)
C51 0.028(2) 0.027(2) 0.031(2) -0.0074(18) 0.0092(17) -0.0073(18)
C38 0.0161(19) 0.031(2) 0.026(2) -0.0068(17) 0.0031(15) 0.0050(17)
C31 0.029(2) 0.018(2) 0.027(2) 0.0024(16) 0.0103(16) 0.0096(17)
C44 0.029(2) 0.029(2) 0.029(2) 0.0059(18) 0.0102(17) 0.0169(19)
C22 0.031(2) 0.029(2) 0.028(2) 0.0049(17) 0.0088(17) -0.0056(18)
C41 0.031(2) 0.020(2) 0.034(2) -0.0014(17) 0.0131(17) -0.0002(17)
C49 0.035(2) 0.047(3) 0.020(2) -0.0145(19) 0.0116(17) -0.025(2)
C27 0.026(2) 0.024(2) 0.031(2) -0.0004(17) -0.0028(16) -0.0051(17)
C50 0.037(2) 0.033(3) 0.035(2) -0.0233(19) 0.0193(19) -0.014(2)
C43 0.045(3) 0.023(2) 0.044(3) 0.015(2) 0.024(2) 0.012(2)
C26 0.021(2) 0.029(2) 0.028(2) 0.0062(17) 0.0030(16) -0.0057(17)
C42 0.038(2) 0.017(2) 0.052(3) 0.0013(19) 0.024(2) 0.0000(19)
C10 0.043(2) 0.024(2) 0.033(2) 0.0050(17) 0.0160(18) -0.0067(19)
C8 0.036(2) 0.026(2) 0.041(2) 0.0008(18) 0.0045(19) -0.0070(18)
C12 0.047(3) 0.029(2) 0.032(2) 0.0094(18) 0.0028(19) -0.011(2)
C24 0.039(2) 0.036(3) 0.034(2) 0.0095(19) 0.0078(19) 0.001(2)
C14 0.035(2) 0.038(3) 0.035(2) 0.0060(19) 0.0062(19) 0.011(2)
C18 0.047(3) 0.024(2) 0.052(3) 0.007(2) 0.021(2) 0.008(2)
C23 0.043(3) 0.058(3) 0.036(2) 0.012(2) 0.020(2) 0.017(2)
C13 0.079(4) 0.037(3) 0.039(3) -0.004(2) 0.025(2) -0.015(2)
C9 0.037(3) 0.041(3) 0.065(3) 0.010(2) 0.011(2) -0.017(2)
C25 0.054(3) 0.078(4) 0.037(3) 0.010(2) 0.010(2) -0.037(3)
C3 0.047(3) 0.057(3) 0.038(3) -0.011(2) 0.016(2) 0.003(2)
B1 0.022(2) 0.018(2) 0.018(2) -0.0033(17) 0.0046(16) -0.0006(18)
C16 0.038(3) 0.052(3) 0.057(3) 0.019(2) 0.002(2) 0.016(2)
C20 0.070(3) 0.032(3) 0.067(3) 0.002(2) 0.045(3) 0.010(2)
C19 0.042(3) 0.040(3) 0.085(4) 0.015(3) 0.027(3) 0.020(2)
C11 0.056(3) 0.048(3) 0.068(3) 0.016(2) 0.045(3) 0.002(2)
C15 0.076(4) 0.045(3) 0.039(3) -0.002(2) 0.012(2) 0.032(3)
C4 0.067(3) 0.057(3) 0.037(3) 0.006(2) -0.006(2) -0.002(3)
C21 0.083(4) 0.024(3) 0.056(3) 0.001(2) 0.033(3) 0.002(2)
C17 0.037(3) 0.068(3) 0.066(3) 0.024(3) 0.023(2) 0.024(2)
C1 0.088(5) 0.059(4) 0.043(3) 0.014(3) -0.024(3) -0.049(4)
C7 0.081(4) 0.034(3) 0.040(3) -0.005(2) 0.014(2) -0.004(2)
C2 0.072(4) 0.088(4) 0.063(3) -0.046(3) 0.042(3) -0.053(3)
C6 0.078(4) 0.080(4) 0.079(4) 0.017(3) 0.014(3) 0.041(3)
C5 0.031(3) 0.122(5) 0.093(5) 0.042(4) -0.014(3) -0.004(3)

loop_
_atom_type_symbol
_atom_type_description
_atom_type_scat_dispersion_real
_atom_type_scat_dispersion_imag
_atom_type_scat_source
C C 0.0033 0.0016 'International Tables Vol C Tables 4.2.6.8 and 6.1.1.4'
H H 0.0000 0.0000 'International Tables Vol C Tables 4.2.6.8 and 6.1.1.4'
B B 0.0013 0.0007 'International Tables Vol C Tables 4.2.6.8 and 6.1.1.4'
F F 0.0171 0.0103 'International Tables Vol C Tables 4.2.6.8 and 6.1.1.4'
Ni Ni 0.3393 1.1124 'International Tables Vol C Tables 4.2.6.8 and 6.1.1.4'
P P 0.1023 0.0942 'International Tables Vol C Tables 4.2.6.8 and 6.1.1.4'
Si Si 0.0817 0.0704 'International Tables Vol C Tables 4.2.6.8 and 6.1.1.4'

loop_
_geom_angle_atom_site_label_1
_geom_angle_atom_site_label_2
_geom_angle_atom_site_label_3
_geom_angle
P1 Ni1 H1A 83.5(17)
P2 Ni1 P1 92.94(4)
P2 Ni1 Si1 107.12(4)
P2 Ni1 H1A 175.3(17)
Si1 Ni1 P1 159.92(4)
Si1 Ni1 H1A 76.5(17)
C27 P1 Ni1 102.89(12)
C27 P1 C10 106.11(18)
C27 P1 C14 105.21(18)
C10 P1 Ni1 117.99(13)
C14 P1 Ni1 112.06(14)
C14 P1 C10 111.20(19)
C22 P2 Ni1 118.38(12)
C22 P2 C18 109.97(18)
C26 P2 Ni1 104.57(11)
C26 P2 C22 103.64(17)
C26 P2 C18 104.02(19)
C18 P2 Ni1 114.43(14)
Si4 Si2 Si1 110.07(6)
Si4 Si2 Si3 110.68(6)
Si3 Si2 Si1 105.63(6)
C3 Si2 Si4 108.21(15)
C3 Si2 Si1 116.81(15)
C3 Si2 Si3 105.28(15)
C8 Si4 Si2 109.69(13)
C8 Si4 C9 108.2(2)
C9 Si4 Si2 108.21(15)
C7 Si4 Si2 111.23(15)
C7 Si4 C8 111.4(2)
C7 Si4 C9 108.0(2)
Ni1 Si1 Si2 132.63(6)
C1 Si1 Ni1 64.09(15)
C1 Si1 Si2 111.9(2)
C2 Si1 Ni1 117.13(15)
C2 Si1 Si2 109.07(15)
C2 Si1 C1 107.5(3)
C4 Si3 Si2 111.93(16)
C4 Si3 C6 110.3(2)
C6 Si3 Si2 108.99(18)
C5 Si3 Si2 108.17(16)
C5 Si3 C4 108.7(3)
C5 Si3 C6 108.7(3)
C33 C28 B1 126.3(3)
C29 C28 C33 112.6(3)
C29 C28 B1 120.8(3)
F5 C33 C28 120.6(3)
F5 C33 C32 114.9(3)
C32 C33 C28 124.5(3)
F1 C29 C28 119.0(3)
F1 C29 C30 116.0(3)
C30 C29 C28 125.1(3)
F4 C32 C33 120.4(3)
F4 C32 C31 119.8(3)
C31 C32 C33 119.7(3)
F2 C30 C29 121.5(3)
F2 C30 C31 119.7(3)
C31 C30 C29 118.7(3)
F6 C35 C34 119.6(3)
F6 C35 C36 114.9(3)
C36 C35 C34 125.5(3)
C35 C34 C39 112.6(3)
C35 C34 B1 119.5(3)
C39 C34 B1 127.3(3)
C47 C46 B1 126.1(3)
C51 C46 C47 113.5(3)
C51 C46 B1 120.1(3)
F15 C45 C40 119.0(3)
F15 C45 C44 116.2(3)
C44 C45 C40 124.8(3)
F8 C37 C36 120.8(3)
F8 C37 C38 120.9(3)
C38 C37 C36 118.3(3)
F7 C36 C35 121.7(3)
F7 C36 C37 119.2(3)
C35 C36 C37 119.0(3)
F17 C48 C47 120.2(4)
F17 C48 C49 119.6(3)
C49 C48 C47 120.2(4)
C45 C40 B1 119.0(3)
C41 C40 C45 113.2(3)
C41 C40 B1 127.4(3)
F10 C39 C34 120.3(3)
F10 C39 C38 115.7(3)
C38 C39 C34 124.1(3)
F16 C47 C46 121.3(3)
F16 C47 C48 114.9(3)
C48 C47 C46 123.8(4)
F20 C51 C46 119.6(3)
F20 C51 C50 115.8(3)
C46 C51 C50 124.6(4)
F9 C38 C37 119.3(3)
F9 C38 C39 120.3(3)
C37 C38 C39 120.4(3)
F3 C31 C32 120.6(3)
F3 C31 C30 120.1(3)
C32 C31 C30 119.3(3)
F14 C44 C45 120.6(3)
F14 C44 C43 120.8(3)
C43 C44 C45 118.7(3)
C24 C22 P2 113.9(3)
C24 C22 C23 106.9(3)
C23 C22 P2 106.4(3)
C25 C22 P2 112.1(3)
C25 C22 C24 109.5(3)
C25 C22 C23 107.8(4)
F11 C41 C40 120.8(3)
F11 C41 C42 115.1(3)
C42 C41 C40 124.1(4)
F18 C49 C48 120.8(4)
F18 C49 C50 120.2(4)
C48 C49 C50 119.0(3)
P1 C27 H27A 109.2
P1 C27 H27B 109.2
H27A C27 H27B 107.9
C26 C27 P1 112.2(2)
C26 C27 H27A 109.2
C26 C27 H27B 109.2
F19 C50 C51 121.1(4)
F19 C50 C49 120.1(3)
C49 C50 C51 118.8(4)
F13 C43 C44 119.5(4)
F13 C43 C42 120.8(4)
C44 C43 C42 119.7(3)
P2 C26 H26A 108.5
P2 C26 H26B 108.5
C27 C26 P2 115.1(2)
C27 C26 H26A 108.5
C27 C26 H26B 108.5
H26A C26 H26B 107.5
F12 C42 C41 120.5(4)
F12 C42 C43 119.9(4)
C43 C42 C41 119.6(4)
C12 C10 P1 114.5(3)
C12 C10 C11 106.7(3)
C13 C10 P1 109.2(3)
C13 C10 C12 110.3(3)
C13 C10 C11 107.7(4)
C11 C10 P1 108.3(3)
Si4 C8 H8A 109.5
Si4 C8 H8B 109.5
Si4 C8 H8C 109.5
H8A C8 H8B 109.5
H8A C8 H8C 109.5
H8B C8 H8C 109.5
C10 C12 H12A 109.5
C10 C12 H12B 109.5
C10 C12 H12C 109.5
H12A C12 H12B 109.5
H12A C12 H12C 109.5
H12B C12 H12C 109.5
C22 C24 H24A 109.5
C22 C24 H24B 109.5
C22 C24 H24C 109.5
H24A C24 H24B 109.5
H24A C24 H24C 109.5
H24B C24 H24C 109.5
C16 C14 P1 111.3(3)
C16 C14 C17 108.5(4)
C15 C14 P1 114.0(3)
C15 C14 C16 108.9(3)
C15 C14 C17 108.6(4)
C17 C14 P1 105.4(3)
C20 C18 P2 107.2(3)
C20 C18 C19 108.1(4)
C20 C18 C21 108.6(4)
C19 C18 P2 113.6(3)
C21 C18 P2 109.6(3)
C21 C18 C19 109.6(3)
C22 C23 H23A 109.5
C22 C23 H23B 109.5
C22 C23 H23C 109.5
H23A C23 H23B 109.5
H23A C23 H23C 109.5
H23B C23 H23C 109.5
C10 C13 H13A 109.5
C10 C13 H13B 109.5
C10 C13 H13C 109.5
H13A C13 H13B 109.5
H13A C13 H13C 109.5
H13B C13 H13C 109.5
Si4 C9 H9A 109.5
Si4 C9 H9B 109.5
Si4 C9 H9C 109.5
H9A C9 H9B 109.5
H9A C9 H9C 109.5
H9B C9 H9C 109.5
C22 C25 H25A 109.5
C22 C25 H25B 109.5
C22 C25 H25C 109.5
H25A C25 H25B 109.5
H25A C25 H25C 109.5
H25B C25 H25C 109.5
Si2 C3 H3A 109.5
Si2 C3 H3B 109.5
Si2 C3 H3C 109.5
H3A C3 H3B 109.5
H3A C3 H3C 109.5
H3B C3 H3C 109.5
C28 B1 C34 113.7(3)
C28 B1 C46 112.3(3)
C28 B1 C40 102.1(3)
C34 B1 C46 101.1(3)
C34 B1 C40 113.8(3)
C46 B1 C40 114.3(3)
C14 C16 H16A 109.5
C14 C16 H16B 109.5
C14 C16 H16C 109.5
H16A C16 H16B 109.5
H16A C16 H16C 109.5
H16B C16 H16C 109.5
C18 C20 H20A 109.5
C18 C20 H20B 109.5
C18 C20 H20C 109.5
H20A C20 H20B 109.5
H20A C20 H20C 109.5
H20B C20 H20C 109.5
C18 C19 H19A 109.5
C18 C19 H19B 109.5
C18 C19 H19C 109.5
H19A C19 H19B 109.5
H19A C19 H19C 109.5
H19B C19 H19C 109.5
C10 C11 H11A 109.5
C10 C11 H11B 109.5
C10 C11 H11C 109.5
H11A C11 H11B 109.5
H11A C11 H11C 109.5
H11B C11 H11C 109.5
C14 C15 H15A 109.5
C14 C15 H15B 109.5
C14 C15 H15C 109.5
H15A C15 H15B 109.5
H15A C15 H15C 109.5
H15B C15 H15C 109.5
Si3 C4 H4A 109.5
Si3 C4 H4B 109.5
Si3 C4 H4C 109.5
H4A C4 H4B 109.5
H4A C4 H4C 109.5
H4B C4 H4C 109.5
C18 C21 H21A 109.5
C18 C21 H21B 109.5
C18 C21 H21C 109.5
H21A C21 H21B 109.5
H21A C21 H21C 109.5
H21B C21 H21C 109.5
C14 C17 H17A 109.5
C14 C17 H17B 109.5
C14 C17 H17C 109.5
H17A C17 H17B 109.5
H17A C17 H17C 109.5
H17B C17 H17C 109.5
Si1 C1 H1A 115(3)
Si1 C1 H1B 104(4)
Si1 C1 H1C 110(4)
H1A C1 H1B 111(5)
H1A C1 H1C 96(5)
H1B C1 H1C 121(6)
Si4 C7 H7A 109.5
Si4 C7 H7B 109.5
Si4 C7 H7C 109.5
H7A C7 H7B 109.5
H7A C7 H7C 109.5
H7B C7 H7C 109.5
Si1 C2 H2A 109.5
Si1 C2 H2B 109.5
Si1 C2 H2C 109.5
H2A C2 H2B 109.5
H2A C2 H2C 109.5
H2B C2 H2C 109.5
Si3 C6 H6A 109.5
Si3 C6 H6B 109.5
Si3 C6 H6C 109.5
H6A C6 H6B 109.5
H6A C6 H6C 109.5
H6B C6 H6C 109.5
Si3 C5 H5A 109.5
Si3 C5 H5B 109.5
Si3 C5 H5C 109.5
H5A C5 H5B 109.5
H5A C5 H5C 109.5
H5B C5 H5C 109.5

loop_
_geom_bond_atom_site_label_1
_geom_bond_atom_site_label_2
_geom_bond_distance
Ni1 P1 2.2628(10)
Ni1 P2 2.1588(10)
Ni1 Si1 2.2315(11)
Ni1 H1A 1.74(4)
P1 C27 1.837(3)
P1 C10 1.876(4)
P1 C14 1.872(4)
P2 C22 1.881(4)
P2 C26 1.838(4)
P2 C18 1.883(4)
Si2 Si4 2.3487(15)
Si2 Si1 2.3595(16)
Si2 Si3 2.3507(15)
Si2 C3 1.889(4)
Si4 C8 1.865(4)
Si4 C9 1.876(4)
Si4 C7 1.864(5)
Si1 C1 1.899(5)
Si1 C2 1.885(5)
Si3 C4 1.871(5)
Si3 C6 1.878(5)
Si3 C5 1.860(6)
F1 C29 1.352(4)
F5 C33 1.348(4)
F15 C45 1.359(4)
F6 C35 1.354(4)
F4 C32 1.349(4)
F16 C47 1.347(4)
F2 C30 1.337(4)
F10 C39 1.359(4)
F11 C41 1.356(4)
F3 C31 1.347(4)
F20 C51 1.355(4)
F9 C38 1.355(4)
F7 C36 1.349(4)
F8 C37 1.344(4)
F14 C44 1.345(4)
F17 C48 1.356(4)
F18 C49 1.344(4)
F13 C43 1.354(4)
F19 C50 1.339(4)
F12 C42 1.345(4)
C28 C33 1.392(5)
C28 C29 1.391(5)
C28 B1 1.647(5)
C33 C32 1.378(5)
C29 C30 1.381(5)
C32 C31 1.368(5)
C30 C31 1.378(5)
C35 C34 1.384(5)
C35 C36 1.365(5)
C34 C39 1.393(5)
C34 B1 1.652(5)
C46 C47 1.385(5)
C46 C51 1.380(5)
C46 B1 1.655(5)
C45 C40 1.389(5)
C45 C44 1.378(5)
C37 C36 1.384(5)
C37 C38 1.368(5)
C48 C47 1.379(5)
C48 C49 1.356(6)
C40 C41 1.386(5)
C40 B1 1.660(5)
C39 C38 1.370(5)
C51 C50 1.382(5)
C44 C43 1.367(6)
C22 C24 1.531(5)
C22 C23 1.538(6)
C22 C25 1.514(5)
C41 C42 1.374(5)
C49 C50 1.381(6)
C27 H27A 0.9700
C27 H27B 0.9700
C27 C26 1.514(5)
C43 C42 1.370(6)
C26 H26A 0.9700
C26 H26B 0.9700
C10 C12 1.533(5)
C10 C13 1.524(5)
C10 C11 1.534(6)
C8 H8A 0.9600
C8 H8B 0.9600
C8 H8C 0.9600
C12 H12A 0.9600
C12 H12B 0.9600
C12 H12C 0.9600
C24 H24A 0.9600
C24 H24B 0.9600
C24 H24C 0.9600
C14 C16 1.525(5)
C14 C15 1.524(6)
C14 C17 1.536(6)
C18 C20 1.532(6)
C18 C19 1.540(6)
C18 C21 1.536(6)
C23 H23A 0.9600
C23 H23B 0.9600
C23 H23C 0.9600
C13 H13A 0.9600
C13 H13B 0.9600
C13 H13C 0.9600
C9 H9A 0.9600
C9 H9B 0.9600
C9 H9C 0.9600
C25 H25A 0.9600
C25 H25B 0.9600
C25 H25C 0.9600
C3 H3A 0.9600
C3 H3B 0.9600
C3 H3C 0.9600
C16 H16A 0.9600
C16 H16B 0.9600
C16 H16C 0.9600
C20 H20A 0.9600
C20 H20B 0.9600
C20 H20C 0.9600
C19 H19A 0.9600
C19 H19B 0.9600
C19 H19C 0.9600
C11 H11A 0.9600
C11 H11B 0.9600
C11 H11C 0.9600
C15 H15A 0.9600
C15 H15B 0.9600
C15 H15C 0.9600
C4 H4A 0.9600
C4 H4B 0.9600
C4 H4C 0.9600
C21 H21A 0.9600
C21 H21B 0.9600
C21 H21C 0.9600
C17 H17A 0.9600
C17 H17B 0.9600
C17 H17C 0.9600
C1 H1A 1.00(5)
C1 H1B 1.13(9)
C1 H1C 1.09(9)
C7 H7A 0.9600
C7 H7B 0.9600
C7 H7C 0.9600
C2 H2A 0.9600
C2 H2B 0.9600
C2 H2C 0.9600
C6 H6A 0.9600
C6 H6B 0.9600
C6 H6C 0.9600
C5 H5A 0.9600
C5 H5B 0.9600
C5 H5C 0.9600
